data_7711090
loop_
_publ_author_name
'Wang, Wen-Min'
'Xin, Xiao-Yan'
'Qiao, Na'
'Wu, Zhi-Lei'
'Li, Ling'
'Zou, Ji-Yong'

_publ_section_title
;
 Self-assembly of octanuclear Ln(iii)-based clusters: their large
 magnetocaloric effects and highly efficient conversion of CO2
;
_journal_name_full 'Dalton Transactions'
_journal_paper_doi 10.1039/D2DT01892F
_journal_year 2022
_chemical_formula_moiety 'C72 H98 Dy8 N6 O32'
_chemical_formula_sum 'C72 H98 Dy8 N6 O32'
_chemical_formula_weight 2859.56
_space_group_crystal_system triclinic
_space_group_IT_number 2
_space_group_name_Hall '-P 1'
_space_group_name_H-M_alt 'P -1'
_atom_sites_solution_hydrogens mixed
_atom_sites_solution_primary iterative
_audit_creation_date 2022-07-22
_audit_creation_method
;
Olex2 1.2
(compiled 2018.05.29 svn.r3508 for OlexSys, GUI svn.r5506)
;
_audit_update_record
;
2022-07-27 deposited with the CCDC.	2022-08-17 downloaded from the CCDC.
;
_cell_angle_alpha 101.562(5)
_cell_angle_beta 103.649(4)
_cell_angle_gamma 115.059(4)
_cell_formula_units_Z 1
_cell_length_a 12.9500(13)
_cell_length_b 14.4583(14)
_cell_length_c 14.5993(14)
_cell_measurement_reflns_used 5496
_cell_measurement_temperature 150(2)
_cell_measurement_theta_max 26.36
_cell_measurement_theta_min 2.27
_cell_volume 2261.9(4)
_computing_cell_refinement 'SAINT v8.37A (Bruker, 2015)'
_computing_data_collection 'SAINT v8.37A (Bruker, 2015)'
_computing_data_reduction 'SAINT v8.37A (Bruker, 2015)'
_computing_molecular_graphics 'Olex2 (Dolomanov et al., 2009)'
_computing_publication_material 'Olex2 (Dolomanov et al., 2009)'
_computing_structure_refinement 'XL (Sheldrick, 2008)'
_computing_structure_solution
;
Superflip (Palatinus & Chapuis, 2007;Palatinus & van der Lee, 2008;
Palatinus et al., 2012)
;
_diffrn_ambient_temperature 150.0
_diffrn_measured_fraction_theta_full 0.978
_diffrn_measured_fraction_theta_max 0.978
_diffrn_measurement_device_type 'Bruker APEX-II CCD'
_diffrn_measurement_method '\f and \w scans'
_diffrn_radiation_type MoK\a
_diffrn_radiation_wavelength 0.71073
_diffrn_reflns_av_R_equivalents 0.0990
_diffrn_reflns_av_unetI/netI 0.0850
_diffrn_reflns_Laue_measured_fraction_full 0.978
_diffrn_reflns_Laue_measured_fraction_max 0.978
_diffrn_reflns_limit_h_max 15
_diffrn_reflns_limit_h_min -15
_diffrn_reflns_limit_k_max 17
_diffrn_reflns_limit_k_min -17
_diffrn_reflns_limit_l_max 17
_diffrn_reflns_limit_l_min -17
_diffrn_reflns_number 30719
_diffrn_reflns_point_group_measured_fraction_full 0.978
_diffrn_reflns_point_group_measured_fraction_max 0.978
_diffrn_reflns_theta_full 24.997
_diffrn_reflns_theta_max 24.997
_diffrn_reflns_theta_min 2.271
_diffrn_standards_number 0
_exptl_absorpt_coefficient_mu 6.598
_exptl_absorpt_correction_T_max 0.7454
_exptl_absorpt_correction_T_min 0.5061
_exptl_absorpt_correction_type multi-scan
_exptl_absorpt_process_details
;
SADABS-2016/2 (Bruker,2016/2) was used for absorption correction.
wR2(int) was 0.1133 before and 0.0690 after correction.
The Ratio of minimum to maximum transmission is 0.6790.
The \l/2 correction factor is Not present.
;
_exptl_crystal_colour yellow
_exptl_crystal_density_diffrn 2.099
_exptl_crystal_description block
_exptl_crystal_F_000 1356
_exptl_crystal_size_max 0.32
_exptl_crystal_size_mid 0.21
_exptl_crystal_size_min 0.15
_refine_diff_density_max 1.272
_refine_diff_density_min -1.278
_refine_diff_density_rms 0.221
_refine_ls_extinction_method none
_refine_ls_goodness_of_fit_ref 1.027
_refine_ls_hydrogen_treatment mixed
_refine_ls_matrix_type full
_refine_ls_number_parameters 550
_refine_ls_number_reflns 7806
_refine_ls_number_restraints 57
_refine_ls_restrained_S_all 1.025
_refine_ls_R_factor_all 0.0909
_refine_ls_R_factor_gt 0.0468
_refine_ls_shift/su_max 0.001
_refine_ls_shift/su_mean 0.000
_refine_ls_structure_factor_coef Fsqd
_refine_ls_weighting_details 'w=1/[\s^2^(Fo^2^)+20.7178P] where P=(Fo^2^+2Fc^2^)/3'
_refine_ls_weighting_scheme calc
_refine_ls_wR_factor_gt 0.0774
_refine_ls_wR_factor_ref 0.0915
_reflns_Friedel_coverage 0.000
_reflns_number_gt 5255
_reflns_number_total 7806
_reflns_threshold_expression 'I > 2\s(I)'
_cod_data_source_file d2dt01892f2.cif
_cod_data_source_block 2
_cod_database_code 7711090
_shelx_shelxl_version_number 2018/3
_shelx_space_group_comment
;
The symmetry employed for this shelxl refinement is uniquely defined
by the following loop, which should always be used as a source of
symmetry information in preference to the above space-group names.
They are only intended as comments.
;
_shelx_estimated_absorpt_t_max 0.438
_shelx_estimated_absorpt_t_min 0.227
_olex2_refinement_description
;
1. Fixed Uiso
 At 1.2 times of:
  All C(H) groups, All C(H,H) groups
 At 1.5 times of:
  All C(H,H,H) groups
2. Restrained distances
 O16-H16
 0.82 with sigma of 0.02
 O15-H15
 0.82 with sigma of 0.02
 Dy4_$1-H16 \\sim H16-Dy2_$1
 with sigma of 0.02
3. Uiso/Uaniso restraints and constraints
Uanis(C9) \\sim Ueq: with sigma of 0.01 and sigma for terminal atoms of 0.02
Uanis(C27) \\sim Ueq, Uanis(C32) \\sim Ueq, Uanis(C35) \\sim Ueq, Uanis(C36)
\\sim Ueq, Uanis(C29) \\sim Ueq: with sigma of 0.01 and sigma for terminal
atoms of 0.02
Uanis(C30) \\sim Ueq: with sigma of 0.01 and sigma for terminal atoms of 0.02
Uanis(C20) \\sim Ueq, Uanis(C19) \\sim Ueq: with sigma of 0.01 and sigma for
terminal atoms of 0.02
4.a Secondary CH2 refined with riding coordinates:
 C34(H34A,H34B), C36(H36A,H36B), C12(H12A,H12B)
4.b Aromatic/amide H refined with riding coordinates:
 C9(H9), C7(H7), C30(H30), C3(H3), C1(H1), C10(H10), C2(H2), C4(H4), C15(H15A),
  C20(H20), C25(H25)
4.c Idealised Me refined as rotating group:
 C35(H35A,H35B,H35C), C23(H23A,H23B,H23C), C28(H28A,H28B,H28C), C32(H32A,H32B,
 H32C), C17(H17A,H17B,H17C), C27(H27A,H27B,H27C), C13(H13A,H13B,H13C), C33(H33A,
 H33B,H33C), C22(H22A,H22B,H22C), C18(H18A,H18B,H18C)
;
_olex2_submission_special_instructions 'No special instructions were received'

loop_
_space_group_symop_operation_xyz
'x, y, z'
'-x, -y, -z'

loop_
_atom_site_label
_atom_site_type_symbol
_atom_site_fract_x
_atom_site_fract_y
_atom_site_fract_z
_atom_site_U_iso_or_equiv
_atom_site_adp_type
_atom_site_occupancy
_atom_site_site_symmetry_order
_atom_site_calc_flag
_atom_site_refinement_flags_posn
_atom_site_refinement_flags_adp
_atom_site_refinement_flags_occupancy
_atom_site_disorder_assembly
_atom_site_disorder_group
Dy2 Dy 0.70621(5) 0.59698(5) 0.15902(4) 0.02662(14) Uani 1 1 d D . . . .
Dy1 Dy 0.59417(5) 0.37791(5) 0.25544(4) 0.02877(15) Uani 1 1 d . . . . .
Dy4 Dy 0.50544(5) 0.68653(5) 0.01222(4) 0.02758(15) Uani 1 1 d D . . . .
Dy3 Dy 0.38377(5) 0.46557(5) 0.13771(4) 0.02769(15) Uani 1 1 d . . . . .
O14 O 0.5400(6) 0.4414(6) 0.1254(5) 0.0234(17) Uani 1 1 d . . . . .
O15 O 0.5445(7) 0.6349(7) 0.1571(6) 0.0300(19) Uani 1 1 d D . . . .
O16 O 0.3241(7) 0.3410(7) -0.0234(5) 0.0283(18) Uani 1 1 d D . . . .
O13 O 0.5590(7) 0.2546(6) 0.1107(6) 0.0313(19) Uani 1 1 d . . . . .
O8 O 0.6802(7) 0.8538(7) 0.0993(6) 0.037(2) Uani 1 1 d . . . . .
O12 O 0.7703(7) 0.5124(6) 0.2558(5) 0.0334(19) Uani 1 1 d . . . . .
O4 O 0.4946(7) 0.2577(7) 0.3317(5) 0.038(2) Uani 1 1 d . . . . .
O7 O 0.9038(7) 0.7264(7) 0.1825(6) 0.036(2) Uani 1 1 d . . . . .
O11 O 0.1829(7) 0.3660(6) 0.1192(6) 0.0324(19) Uani 1 1 d . . . . .
O6 O 0.7778(7) 0.7260(7) 0.3138(6) 0.041(2) Uani 1 1 d . . . . .
O9 O 0.4478(7) 0.7896(6) 0.1079(6) 0.037(2) Uani 1 1 d . . . . .
O5 O 0.7276(7) 0.3256(6) 0.3324(5) 0.0326(19) Uani 1 1 d . . . . .
O3 O 0.3150(7) 0.5309(6) -0.0121(5) 0.0282(18) Uani 1 1 d . . . . .
O2 O 0.2759(7) 0.5889(6) 0.1479(5) 0.0320(19) Uani 1 1 d . . . . .
O1 O 0.5100(7) 0.4864(7) 0.2981(6) 0.038(2) Uani 1 1 d . . . . .
O10 O 0.3522(7) 0.2919(6) 0.1579(5) 0.0335(19) Uani 1 1 d . . . . .
N3 N 0.4029(10) 0.5950(9) 0.3115(7) 0.045(3) Uani 1 1 d . . . . .
C9 C 0.1628(10) 0.6519(9) 0.1985(9) 0.033(3) Uani 1 1 d . U . . .
H9 H 0.128594 0.679921 0.239746 0.039 Uiso 1 1 calc R . . . .
N1 N 0.6856(9) 0.5095(8) 0.4485(7) 0.034(2) Uani 1 1 d . . . . .
C24 C 0.7104(11) 0.9349(10) 0.1732(9) 0.034(3) Uani 1 1 d . . . . .
C31 C 0.1068(10) 0.2658(11) 0.0948(8) 0.036(3) Uani 1 1 d . . . . .
N2 N 0.4801(9) 0.6147(8) 0.4015(8) 0.043(3) Uani 1 1 d . . . . .
C34 C 0.8912(10) 0.5616(11) 0.3242(9) 0.041(3) Uani 1 1 d . . . . .
H34A H 0.889638 0.566670 0.392395 0.050 Uiso 1 1 calc R . . . .
H34B H 0.937405 0.636489 0.324208 0.050 Uiso 1 1 calc R . . . .
C6 C 0.5349(11) 0.5558(10) 0.3839(9) 0.031(3) Uani 1 1 d . . . . .
C16 C 0.7330(12) 0.2674(9) 0.3857(8) 0.035(3) Uani 1 1 d . . . . .
C7 C 0.3328(12) 0.6394(10) 0.3208(10) 0.041(3) Uani 1 1 d . . . . .
H7 H 0.335343 0.673900 0.384632 0.050 Uiso 1 1 calc R . . . .
C5 C 0.6297(10) 0.5666(10) 0.4696(8) 0.031(3) Uani 1 1 d . . . . .
C11 C 0.1953(10) 0.5843(10) 0.0647(9) 0.033(3) Uani 1 1 d . . . . .
C36 C 0.5692(10) 0.1610(9) 0.1020(9) 0.033(3) Uani 1 1 d . U . . .
H36A H 0.504006 0.102068 0.039932 0.039 Uiso 1 1 calc R . . . .
H36B H 0.557354 0.137350 0.159588 0.039 Uiso 1 1 calc R . . . .
C29 C 0.2553(11) 0.1985(10) 0.1220(8) 0.031(3) Uani 1 1 d . U . . .
C26 C 0.5031(12) 0.8820(11) 0.1763(10) 0.040(3) Uani 1 1 d . . . . .
C30 C 0.1354(10) 0.1825(10) 0.0900(8) 0.031(3) Uani 1 1 d . U . . .
H30 H 0.069476 0.109900 0.063367 0.037 Uiso 1 1 calc R . . . .
C3 C 0.7587(12) 0.6441(11) 0.6406(9) 0.046(3) Uani 1 1 d . . . . .
H3 H 0.783857 0.691186 0.706791 0.055 Uiso 1 1 calc R . . . .
C14 C 0.5169(12) 0.2020(11) 0.3840(8) 0.040(3) Uani 1 1 d . . . . .
C12 C 0.2076(11) 0.5429(10) -0.0283(9) 0.039(3) Uani 1 1 d . . . . .
H12A H 0.212297 0.593082 -0.066392 0.046 Uiso 1 1 calc R . . . .
H12B H 0.134095 0.471519 -0.069078 0.046 Uiso 1 1 calc R . . . .
C35 C 0.6914(10) 0.1801(11) 0.0991(9) 0.040(3) Uani 1 1 d . U . . .
H35A H 0.703510 0.203852 0.042295 0.060 Uiso 1 1 calc GR . . . .
H35B H 0.694486 0.112520 0.091449 0.060 Uiso 1 1 calc GR . . . .
H35C H 0.755928 0.236331 0.161643 0.060 Uiso 1 1 calc GR . . . .
C1 C 0.7758(11) 0.5197(10) 0.5233(9) 0.038(3) Uani 1 1 d . . . . .
H1 H 0.815290 0.479245 0.508889 0.046 Uiso 1 1 calc R . . . .
C10 C 0.1259(11) 0.6237(10) 0.0937(9) 0.041(3) Uani 1 1 d . . . . .
H10 H 0.063834 0.630893 0.051201 0.049 Uiso 1 1 calc R . . . .
C23 C 0.8444(12) 1.0167(11) 0.2215(10) 0.055(4) Uani 1 1 d . . . . .
H23A H 0.887165 0.986537 0.259449 0.082 Uiso 1 1 calc GR . . . .
H23B H 0.855833 1.083004 0.266972 0.082 Uiso 1 1 calc GR . . . .
H23C H 0.877557 1.033832 0.169534 0.082 Uiso 1 1 calc GR . . . .
C28 C 0.2705(11) 0.1002(10) 0.1159(9) 0.041(3) Uani 1 1 d . . . . .
H28A H 0.308027 0.090862 0.066388 0.061 Uiso 1 1 calc GR . . . .
H28B H 0.190239 0.035696 0.095728 0.061 Uiso 1 1 calc GR . . . .
H28C H 0.322990 0.109978 0.181676 0.061 Uiso 1 1 calc GR . . . .
C2 C 0.8154(13) 0.5865(10) 0.6216(9) 0.047(4) Uani 1 1 d . . . . .
H2 H 0.879855 0.591558 0.673471 0.057 Uiso 1 1 calc R . . . .
C32 C -0.0240(11) 0.2358(11) 0.0732(10) 0.052(4) Uani 1 1 d . U . . .
H32A H -0.029657 0.286286 0.124913 0.079 Uiso 1 1 calc GR . . . .
H32B H -0.070228 0.161652 0.072898 0.079 Uiso 1 1 calc GR . . . .
H32C H -0.057964 0.239616 0.007436 0.079 Uiso 1 1 calc GR . . . .
C4 C 0.6650(12) 0.6349(10) 0.5648(9) 0.041(3) Uani 1 1 d . . . . .
H4 H 0.625095 0.675227 0.578143 0.050 Uiso 1 1 calc R . . . .
C15 C 0.6326(11) 0.2075(10) 0.4137(8) 0.037(3) Uani 1 1 d . . . . .
H15A H 0.644399 0.167802 0.455894 0.045 Uiso 1 1 calc R . . . .
C19 C 0.8789(13) 0.8025(11) 0.3729(9) 0.046(3) Uani 1 1 d . U . . .
C17 C 0.8474(12) 0.2619(11) 0.4205(10) 0.052(4) Uani 1 1 d . . . . .
H17A H 0.862105 0.230369 0.362380 0.078 Uiso 1 1 calc GR . . . .
H17B H 0.838908 0.216527 0.462950 0.078 Uiso 1 1 calc GR . . . .
H17C H 0.916301 0.335264 0.459184 0.078 Uiso 1 1 calc GR . . . .
C27 C 0.4242(13) 0.9141(11) 0.2164(11) 0.060(4) Uani 1 1 d . U . . .
H27A H 0.360195 0.909642 0.161143 0.091 Uiso 1 1 calc GR . . . .
H27B H 0.473572 0.988793 0.263758 0.091 Uiso 1 1 calc GR . . . .
H27C H 0.386463 0.865160 0.250946 0.091 Uiso 1 1 calc GR . . . .
C8 C 0.2528(12) 0.6325(10) 0.2292(9) 0.040(3) Uani 1 1 d . . . . .
C20 C 0.9806(12) 0.8519(11) 0.3461(9) 0.047(3) Uani 1 1 d . U . . .
H20 H 1.051282 0.915139 0.394776 0.057 Uiso 1 1 calc R . . . .
C13 C 0.4224(12) 0.1389(11) 0.4215(10) 0.054(4) Uani 1 1 d . . . . .
H13A H 0.427351 0.187326 0.481905 0.081 Uiso 1 1 calc GR . . . .
H13B H 0.436218 0.081479 0.437562 0.081 Uiso 1 1 calc GR . . . .
H13C H 0.341239 0.106216 0.369737 0.081 Uiso 1 1 calc GR . . . .
C21 C 0.9843(12) 0.8135(11) 0.2514(11) 0.046(4) Uani 1 1 d . . . . .
C33 C 0.9558(12) 0.5022(12) 0.3009(10) 0.053(4) Uani 1 1 d . . . . .
H33A H 0.959741 0.498532 0.234094 0.079 Uiso 1 1 calc GR . . . .
H33B H 0.911741 0.428513 0.302175 0.079 Uiso 1 1 calc GR . . . .
H33C H 1.038928 0.540245 0.350879 0.079 Uiso 1 1 calc GR . . . .
C25 C 0.6278(13) 0.9492(11) 0.2121(10) 0.051(4) Uani 1 1 d . . . . .
H25 H 0.660963 1.011930 0.269362 0.062 Uiso 1 1 calc R . . . .
C22 C 1.0935(12) 0.8842(12) 0.2285(12) 0.068(5) Uani 1 1 d . . . . .
H22A H 1.124348 0.839598 0.198097 0.102 Uiso 1 1 calc GR . . . .
H22B H 1.157947 0.941161 0.290783 0.102 Uiso 1 1 calc GR . . . .
H22C H 1.068938 0.917729 0.181840 0.102 Uiso 1 1 calc GR . . . .
C18 C 0.8899(14) 0.8467(12) 0.4804(10) 0.075(5) Uani 1 1 d . . . . .
H18A H 0.830420 0.871666 0.481212 0.113 Uiso 1 1 calc GR . . . .
H18B H 0.972657 0.907697 0.519215 0.113 Uiso 1 1 calc GR . . . .
H18C H 0.873579 0.789343 0.510140 0.113 Uiso 1 1 calc GR . . . .
H15 H 0.561(10) 0.683(6) 0.208(5) 0.03(4) Uiso 1 1 d D . . . .
H16 H 0.268(3) 0.280(3) -0.042(6) 0.03(3) Uiso 1 1 d D . . . .

loop_
_atom_site_aniso_label
_atom_site_aniso_U_11
_atom_site_aniso_U_22
_atom_site_aniso_U_33
_atom_site_aniso_U_23
_atom_site_aniso_U_13
_atom_site_aniso_U_12
Dy2 0.0217(3) 0.0294(3) 0.0244(3) 0.0082(3) 0.0074(2) 0.0098(3)
Dy1 0.0263(3) 0.0335(4) 0.0281(3) 0.0121(3) 0.0107(3) 0.0150(3)
Dy4 0.0245(3) 0.0286(3) 0.0264(3) 0.0078(3) 0.0086(2) 0.0114(3)
Dy3 0.0227(3) 0.0330(4) 0.0275(3) 0.0118(3) 0.0102(2) 0.0126(3)
O14 0.019(4) 0.022(4) 0.022(4) 0.005(3) 0.005(3) 0.006(3)
O15 0.030(5) 0.036(5) 0.021(4) 0.007(4) 0.012(4) 0.014(4)
O16 0.028(4) 0.027(5) 0.026(4) 0.013(4) 0.006(4) 0.010(4)
O13 0.026(4) 0.033(5) 0.042(5) 0.014(4) 0.013(4) 0.020(4)
O8 0.027(4) 0.034(5) 0.045(5) 0.014(4) 0.012(4) 0.011(4)
O12 0.024(4) 0.045(5) 0.032(4) 0.018(4) 0.010(4) 0.017(4)
O4 0.038(5) 0.048(6) 0.031(4) 0.021(4) 0.014(4) 0.020(5)
O7 0.024(4) 0.036(5) 0.031(5) 0.009(4) 0.007(4) 0.001(4)
O11 0.024(4) 0.030(5) 0.040(5) 0.012(4) 0.013(4) 0.010(4)
O6 0.031(5) 0.043(6) 0.028(4) 0.002(4) 0.003(4) 0.010(4)
O9 0.043(5) 0.024(5) 0.040(5) 0.008(4) 0.016(4) 0.013(4)
O5 0.039(5) 0.040(5) 0.030(4) 0.017(4) 0.014(4) 0.026(4)
O3 0.029(4) 0.033(5) 0.031(4) 0.010(4) 0.019(4) 0.018(4)
O2 0.034(5) 0.038(5) 0.034(4) 0.014(4) 0.019(4) 0.021(4)
O1 0.043(5) 0.046(6) 0.034(5) 0.017(4) 0.017(4) 0.027(5)
O10 0.028(4) 0.037(5) 0.040(5) 0.020(4) 0.016(4) 0.015(4)
N3 0.048(7) 0.042(7) 0.027(6) 0.011(5) 0.010(5) 0.008(6)
C9 0.037(6) 0.035(6) 0.042(6) 0.015(5) 0.019(5) 0.028(5)
N1 0.039(6) 0.037(6) 0.027(5) 0.011(5) 0.014(5) 0.018(5)
C24 0.043(8) 0.033(8) 0.029(7) 0.014(6) 0.009(6) 0.021(7)
C31 0.022(6) 0.051(9) 0.028(6) 0.022(6) 0.006(5) 0.010(6)
N2 0.039(6) 0.040(7) 0.042(6) 0.013(5) 0.017(5) 0.013(6)
C34 0.024(6) 0.065(10) 0.037(7) 0.027(7) 0.011(6) 0.020(7)
C6 0.034(7) 0.029(7) 0.037(7) 0.013(6) 0.016(6) 0.019(6)
C16 0.055(9) 0.022(7) 0.026(6) 0.004(5) 0.010(6) 0.021(7)
C7 0.059(9) 0.045(9) 0.048(8) 0.029(7) 0.035(7) 0.036(8)
C5 0.025(6) 0.035(7) 0.034(7) 0.013(6) 0.013(5) 0.013(6)
C11 0.030(7) 0.039(8) 0.036(7) 0.015(6) 0.016(6) 0.019(6)
C36 0.034(6) 0.032(6) 0.036(6) 0.011(5) 0.010(5) 0.020(5)
C29 0.036(6) 0.033(6) 0.025(5) 0.013(5) 0.018(5) 0.013(5)
C26 0.053(9) 0.035(8) 0.051(8) 0.017(7) 0.036(7) 0.028(7)
C30 0.020(5) 0.031(6) 0.033(6) 0.013(5) 0.007(4) 0.004(4)
C3 0.046(8) 0.049(9) 0.033(7) 0.008(7) 0.014(7) 0.017(8)
C14 0.051(8) 0.058(9) 0.026(6) 0.008(6) 0.016(6) 0.041(8)
C12 0.030(7) 0.029(7) 0.038(7) 0.009(6) -0.003(6) 0.007(6)
C35 0.028(6) 0.057(9) 0.042(7) 0.017(6) 0.019(6) 0.023(6)
C1 0.034(7) 0.045(8) 0.041(8) 0.018(7) 0.015(6) 0.023(7)
C10 0.038(7) 0.046(8) 0.037(7) 0.015(6) 0.015(6) 0.019(7)
C23 0.043(8) 0.041(9) 0.058(9) 0.000(7) 0.008(7) 0.015(7)
C28 0.044(8) 0.042(8) 0.046(8) 0.023(7) 0.024(7) 0.020(7)
C2 0.051(9) 0.040(9) 0.033(7) 0.009(6) 0.011(7) 0.011(7)
C32 0.032(7) 0.057(9) 0.067(9) 0.028(7) 0.013(6) 0.020(7)
C4 0.060(9) 0.043(8) 0.049(8) 0.020(7) 0.040(7) 0.037(7)
C15 0.044(8) 0.034(8) 0.031(7) 0.014(6) 0.011(6) 0.017(7)
C19 0.055(7) 0.044(7) 0.029(6) 0.010(5) 0.009(5) 0.021(6)
C17 0.048(9) 0.054(10) 0.054(9) 0.018(7) 0.004(7) 0.033(8)
C27 0.063(9) 0.025(7) 0.090(10) 0.003(7) 0.040(8) 0.020(7)
C8 0.063(9) 0.043(8) 0.030(7) 0.019(6) 0.023(7) 0.032(8)
C20 0.047(7) 0.041(7) 0.031(6) 0.006(5) 0.003(5) 0.012(5)
C13 0.057(9) 0.050(9) 0.055(9) 0.024(8) 0.027(8) 0.020(8)
C21 0.030(7) 0.046(9) 0.070(10) 0.034(8) 0.016(7) 0.020(7)
C33 0.039(8) 0.062(10) 0.063(10) 0.026(8) 0.026(7) 0.023(8)
C25 0.048(9) 0.041(9) 0.052(9) 0.005(7) 0.019(7) 0.017(8)
C22 0.041(9) 0.056(10) 0.097(12) 0.026(9) 0.042(9) 0.007(8)
C18 0.073(12) 0.055(11) 0.038(8) -0.011(8) 0.007(8) -0.001(9)

loop_
_atom_type_symbol
_atom_type_description
_atom_type_scat_dispersion_real
_atom_type_scat_dispersion_imag
_atom_type_scat_source
C C 0.0033 0.0016 'International Tables Vol C Tables 4.2.6.8 and 6.1.1.4'
H H 0.0000 0.0000 'International Tables Vol C Tables 4.2.6.8 and 6.1.1.4'
Dy Dy -0.1892 4.4098 'International Tables Vol C Tables 4.2.6.8 and 6.1.1.4'
N N 0.0061 0.0033 'International Tables Vol C Tables 4.2.6.8 and 6.1.1.4'
O O 0.0106 0.0060 'International Tables Vol C Tables 4.2.6.8 and 6.1.1.4'

loop_
_geom_angle_atom_site_label_1
_geom_angle_atom_site_label_2
_geom_angle_atom_site_label_3
_geom_angle
_geom_angle_site_symmetry_1
_geom_angle_site_symmetry_3
_geom_angle_publ_flag
Dy1 Dy2 Dy4 58.998(16) . 2_665 ?
Dy1 Dy2 Dy4 124.00(2) . . ?
Dy1 Dy2 Dy3 60.731(15) . . ?
Dy4 Dy2 Dy4 89.454(19) 2_665 . ?
Dy3 Dy2 Dy4 60.658(16) . 2_665 ?
Dy3 Dy2 Dy4 63.533(16) . . ?
O14 Dy2 Dy1 39.40(17) . . ?
O14 Dy2 Dy4 88.57(17) . . ?
O14 Dy2 Dy4 32.80(18) . 2_665 ?
O14 Dy2 Dy3 34.26(18) . . ?
O14 Dy2 O15 72.5(3) . . ?
O14 Dy2 O16 108.1(3) . 2_665 ?
O14 Dy2 O12 75.3(3) . . ?
O14 Dy2 O7 163.0(3) . . ?
O14 Dy2 O6 116.3(3) . . ?
O14 Dy2 O3 72.7(2) . 2_665 ?
O15 Dy2 Dy1 94.68(18) . . ?
O15 Dy2 Dy4 37.55(17) . . ?
O15 Dy2 Dy4 92.9(2) . 2_665 ?
O15 Dy2 Dy3 38.60(19) . . ?
O15 Dy2 O3 119.2(3) . 2_665 ?
O16 Dy2 Dy1 146.9(2) 2_665 . ?
O16 Dy2 Dy4 36.98(19) 2_665 . ?
O16 Dy2 Dy4 89.9(2) 2_665 2_665 ?
O16 Dy2 Dy3 95.67(19) 2_665 . ?
O16 Dy2 O15 74.4(3) 2_665 . ?
O16 Dy2 O3 71.2(3) 2_665 2_665 ?
O12 Dy2 Dy1 37.89(18) . . ?
O12 Dy2 Dy4 81.9(2) . 2_665 ?
O12 Dy2 Dy4 161.43(18) . . ?
O12 Dy2 Dy3 97.96(18) . . ?
O12 Dy2 O15 126.1(3) . . ?
O12 Dy2 O16 158.0(3) . 2_665 ?
O12 Dy2 O7 94.1(3) . . ?
O12 Dy2 O6 81.4(3) . . ?
O12 Dy2 O3 89.8(3) . 2_665 ?
O7 Dy2 Dy1 131.95(19) . . ?
O7 Dy2 Dy4 133.8(2) . 2_665 ?
O7 Dy2 Dy4 103.67(19) . . ?
O7 Dy2 Dy3 162.8(2) . . ?
O7 Dy2 O15 124.3(3) . . ?
O7 Dy2 O16 76.9(3) . 2_665 ?
O7 Dy2 O3 94.4(3) . 2_665 ?
O6 Dy2 Dy1 92.1(2) . . ?
O6 Dy2 Dy4 148.4(2) . 2_665 ?
O6 Dy2 Dy4 98.1(2) . . ?
O6 Dy2 Dy3 95.4(2) . . ?
O6 Dy2 O15 75.8(3) . . ?
O6 Dy2 O16 114.4(3) . 2_665 ?
O6 Dy2 O7 74.2(3) . . ?
O6 Dy2 O3 164.9(3) . 2_665 ?
O3 Dy2 Dy1 88.37(17) 2_665 . ?
O3 Dy2 Dy4 39.95(17) 2_665 2_665 ?
O3 Dy2 Dy4 94.14(17) 2_665 . ?
O3 Dy2 Dy3 97.97(17) 2_665 . ?
Dy2 Dy1 Dy3 60.729(16) . . ?
Dy4 Dy1 Dy2 61.884(16) 2_665 . ?
Dy4 Dy1 Dy3 61.606(16) 2_665 . ?
O14 Dy1 Dy2 36.55(16) . . ?
O14 Dy1 Dy4 36.30(17) . 2_665 ?
O14 Dy1 Dy3 35.53(17) . . ?
O14 Dy1 O10 64.3(2) . . ?
O14 Dy1 N1 119.4(3) . . ?
O13 Dy1 Dy2 91.50(18) . . ?
O13 Dy1 Dy4 37.61(18) . 2_665 ?
O13 Dy1 Dy3 95.60(18) . . ?
O13 Dy1 O14 73.8(2) . . ?
O13 Dy1 O12 95.0(3) . . ?
O13 Dy1 O4 99.0(3) . . ?
O13 Dy1 O5 85.6(3) . . ?
O13 Dy1 O1 134.6(3) . . ?
O13 Dy1 O10 77.8(2) . . ?
O13 Dy1 N1 163.5(3) . . ?
O12 Dy1 Dy2 37.73(18) . . ?
O12 Dy1 Dy4 84.29(18) . 2_665 ?
O12 Dy1 Dy3 97.80(18) . . ?
O12 Dy1 O14 72.4(2) . . ?
O12 Dy1 O4 149.4(3) . . ?
O12 Dy1 O5 82.0(3) . . ?
O12 Dy1 O1 96.8(3) . . ?
O12 Dy1 O10 136.4(2) . . ?
O12 Dy1 N1 80.9(3) . . ?
O4 Dy1 Dy2 165.2(2) . . ?
O4 Dy1 Dy4 122.54(19) . 2_665 ?
O4 Dy1 Dy3 107.60(19) . . ?
O4 Dy1 O14 137.7(2) . . ?
O4 Dy1 O10 73.4(2) . . ?
O4 Dy1 N1 78.0(3) . . ?
O5 Dy1 Dy2 119.17(18) . . ?
O5 Dy1 Dy4 119.47(18) . 2_665 ?
O5 Dy1 Dy3 178.83(19) . . ?
O5 Dy1 O14 145.1(2) . . ?
O5 Dy1 O4 72.3(3) . . ?
O5 Dy1 O1 139.5(3) . . ?
O5 Dy1 O10 138.8(2) . . ?
O5 Dy1 N1 78.0(3) . . ?
O1 Dy1 Dy2 72.79(18) . . ?
O1 Dy1 Dy4 100.55(18) . 2_665 ?
O1 Dy1 Dy3 39.40(18) . . ?
O1 Dy1 O14 68.5(2) . . ?
O1 Dy1 O4 92.4(3) . . ?
O1 Dy1 O10 63.7(3) . . ?
O1 Dy1 N1 61.9(3) . . ?
O10 Dy1 Dy2 98.95(15) . . ?
O10 Dy1 Dy4 63.78(15) . 2_665 ?
O10 Dy1 Dy3 41.85(16) . . ?
O10 Dy1 N1 116.1(3) . . ?
N1 Dy1 Dy2 94.73(19) . . ?
N1 Dy1 Dy4 155.2(2) . 2_665 ?
N1 Dy1 Dy3 100.8(2) . . ?
Dy2 Dy4 Dy2 90.546(19) 2_665 . ?
Dy2 Dy4 Dy3 63.288(16) 2_665 . ?
Dy2 Dy4 Dy3 56.922(15) . . ?
Dy2 Dy4 Dy3 59.430(16) 2_665 2_665 ?
Dy1 Dy4 Dy2 124.73(2) 2_665 . ?
Dy1 Dy4 Dy2 59.119(16) 2_665 2_665 ?
Dy1 Dy4 Dy3 122.33(2) 2_665 . ?
Dy1 Dy4 Dy3 60.334(16) 2_665 2_665 ?
Dy3 Dy4 Dy2 64.485(16) 2_665 . ?
Dy3 Dy4 Dy3 93.122(18) 2_665 . ?
O14 Dy4 Dy2 33.02(17) 2_665 2_665 ?
O14 Dy4 Dy2 89.48(17) 2_665 . ?
O14 Dy4 Dy1 39.41(17) 2_665 2_665 ?
O14 Dy4 Dy3 89.83(17) 2_665 . ?
O14 Dy4 Dy3 33.02(18) 2_665 2_665 ?
O14 Dy4 O15 111.6(3) 2_665 . ?
O14 Dy4 O16 70.9(3) 2_665 2_665 ?
O14 Dy4 O13 77.1(3) 2_665 2_665 ?
O14 Dy4 O8 130.3(3) 2_665 . ?
O14 Dy4 O9 149.6(3) 2_665 . ?
O14 Dy4 O3 72.7(2) 2_665 . ?
O15 Dy4 Dy2 93.7(2) . 2_665 ?
O15 Dy4 Dy2 37.19(19) . . ?
O15 Dy4 Dy1 150.7(2) . 2_665 ?
O15 Dy4 Dy3 97.6(2) . 2_665 ?
O15 Dy4 Dy3 33.66(19) . . ?
O15 Dy4 O3 74.4(3) . . ?
O16 Dy4 Dy2 36.45(16) 2_665 . ?
O16 Dy4 Dy2 90.7(2) 2_665 2_665 ?
O16 Dy4 Dy1 94.41(17) 2_665 2_665 ?
O16 Dy4 Dy3 38.27(19) 2_665 2_665 ?
O16 Dy4 Dy3 88.94(17) 2_665 . ?
O16 Dy4 O15 73.5(2) 2_665 . ?
O16 Dy4 O3 116.8(3) 2_665 . ?
O13 Dy4 Dy2 155.44(18) 2_665 . ?
O13 Dy4 Dy2 89.2(2) 2_665 2_665 ?
O13 Dy4 Dy1 37.8(2) 2_665 2_665 ?
O13 Dy4 Dy3 94.60(19) 2_665 2_665 ?
O13 Dy4 Dy3 141.83(19) 2_665 . ?
O13 Dy4 O15 167.2(3) 2_665 . ?
O13 Dy4 O16 119.0(2) 2_665 2_665 ?
O13 Dy4 O8 92.3(3) 2_665 . ?
O13 Dy4 O9 85.2(3) 2_665 . ?
O13 Dy4 O3 100.4(2) 2_665 . ?
O8 Dy4 Dy2 161.8(2) . 2_665 ?
O8 Dy4 Dy2 80.68(19) . . ?
O8 Dy4 Dy1 113.49(19) . 2_665 ?
O8 Dy4 Dy3 102.4(2) . 2_665 ?
O8 Dy4 Dy3 122.28(19) . . ?
O8 Dy4 O15 88.9(3) . . ?
O8 Dy4 O16 72.8(3) . 2_665 ?
O8 Dy4 O3 156.2(3) . . ?
O9 Dy4 Dy2 114.89(19) . . ?
O9 Dy4 Dy2 123.9(2) . 2_665 ?
O9 Dy4 Dy1 120.38(19) . 2_665 ?
O9 Dy4 Dy3 176.7(2) . 2_665 ?
O9 Dy4 Dy3 89.06(18) . . ?
O9 Dy4 O15 82.8(3) . . ?
O9 Dy4 O16 139.4(3) . 2_665 ?
O9 Dy4 O8 74.3(3) . . ?
O9 Dy4 O3 86.7(3) . . ?
O3 Dy4 Dy2 39.78(17) . 2_665 ?
O3 Dy4 Dy2 94.96(17) . . ?
O3 Dy4 Dy1 88.34(16) . 2_665 ?
O3 Dy4 Dy3 96.61(17) . 2_665 ?
O3 Dy4 Dy3 41.52(17) . . ?
Dy2 Dy3 Dy1 58.540(16) . . ?
Dy2 Dy3 Dy4 59.912(16) . 2_665 ?
Dy1 Dy3 Dy4 58.060(16) . 2_665 ?
O14 Dy3 Dy2 33.85(18) . . ?
O14 Dy3 Dy1 37.80(16) . . ?
O14 Dy3 Dy4 32.42(17) . 2_665 ?
O14 Dy3 O15 72.6(3) . . ?
O14 Dy3 O16 70.4(2) . . ?
O14 Dy3 O11 139.8(3) . . ?
O14 Dy3 O3 107.5(2) . . ?
O14 Dy3 O2 151.0(2) . . ?
O14 Dy3 O1 69.3(3) . . ?
O14 Dy3 O10 70.2(2) . . ?
O14 Dy3 N3 121.0(3) . . ?
O15 Dy3 Dy2 39.0(2) . . ?
O15 Dy3 Dy1 92.99(19) . . ?
O15 Dy3 Dy4 92.5(2) . 2_665 ?
O15 Dy3 O16 109.1(3) . . ?
O15 Dy3 O3 70.6(2) . . ?
O15 Dy3 O2 78.9(3) . . ?
O15 Dy3 O1 85.8(3) . . ?
O15 Dy3 O10 139.5(3) . . ?
O15 Dy3 N3 78.3(3) . . ?
O16 Dy3 Dy2 91.24(19) . . ?
O16 Dy3 Dy1 92.32(17) . . ?
O16 Dy3 Dy4 38.35(18) . 2_665 ?
O16 Dy3 O3 66.5(2) . . ?
O16 Dy3 O2 116.1(2) . . ?
O16 Dy3 O1 129.9(3) . . ?
O16 Dy3 O10 72.4(2) . . ?
O16 Dy3 N3 168.4(3) . . ?
O11 Dy3 Dy2 173.7(2) . . ?
O11 Dy3 Dy1 116.79(19) . . ?
O11 Dy3 Dy4 114.4(2) . 2_665 ?
O11 Dy3 O15 147.1(3) . . ?
O11 Dy3 O16 84.6(3) . . ?
O11 Dy3 O3 89.4(2) . . ?
O11 Dy3 O2 68.3(3) . . ?
O11 Dy3 O1 108.6(3) . . ?
O11 Dy3 O10 72.6(3) . . ?
O11 Dy3 N3 84.5(3) . . ?
O3 Dy3 Dy2 93.29(15) . . ?
O3 Dy3 Dy1 145.29(15) . . ?
O3 Dy3 Dy4 91.38(15) . 2_665 ?
O3 Dy3 O2 57.1(2) . . ?
O3 Dy3 N3 109.3(3) . . ?
O2 Dy3 Dy2 117.87(16) . . ?
O2 Dy3 Dy1 151.54(16) . . ?
O2 Dy3 Dy4 148.43(15) . 2_665 ?
O2 Dy3 N3 55.5(3) . . ?
O1 Dy3 Dy2 70.54(19) . . ?
O1 Dy3 Dy1 38.1(2) . . ?
O1 Dy3 Dy4 95.7(2) . 2_665 ?
O1 Dy3 O3 155.6(3) . . ?
O1 Dy3 O2 113.6(2) . . ?
O1 Dy3 O10 66.7(3) . . ?
O1 Dy3 N3 58.2(3) . . ?
O10 Dy3 Dy2 101.67(17) . . ?
O10 Dy3 Dy1 47.06(17) . . ?
O10 Dy3 Dy4 63.05(17) . 2_665 ?
O10 Dy3 O3 136.4(2) . . ?
O10 Dy3 O2 138.5(2) . . ?
O10 Dy3 N3 108.0(3) . . ?
N3 Dy3 Dy2 99.9(2) . . ?
N3 Dy3 Dy1 96.3(2) . . ?
N3 Dy3 Dy4 152.6(2) . 2_665 ?
Dy2 O14 Dy1 104.1(3) . . ?
Dy2 O14 Dy3 111.9(3) . . ?
Dy4 O14 Dy2 114.2(3) 2_665 . ?
Dy4 O14 Dy1 104.3(3) 2_665 . ?
Dy4 O14 Dy3 114.6(3) 2_665 . ?
Dy3 O14 Dy1 106.7(3) . . ?
Dy2 O15 Dy4 105.3(3) . . ?
Dy2 O15 H15 114(8) . . ?
Dy4 O15 H15 111(8) . . ?
Dy3 O15 Dy2 102.4(3) . . ?
Dy3 O15 Dy4 112.0(3) . . ?
Dy3 O15 H15 112(8) . . ?
Dy2 O16 Dy4 106.6(3) 2_665 2_665 ?
Dy2 O16 Dy3 116.3(3) 2_665 . ?
Dy2 O16 H16 105(5) 2_665 . ?
Dy4 O16 H16 103(4) 2_665 . ?
Dy3 O16 Dy4 103.4(3) . 2_665 ?
Dy3 O16 H16 121(8) . . ?
Dy4 O13 Dy1 104.5(3) 2_665 . ?
C36 O13 Dy1 126.4(6) . . ?
C36 O13 Dy4 129.0(7) . 2_665 ?
C24 O8 Dy4 134.5(8) . . ?
Dy2 O12 Dy1 104.4(3) . . ?
C34 O12 Dy2 122.5(7) . . ?
C34 O12 Dy1 129.6(6) . . ?
C14 O4 Dy1 138.5(8) . . ?
C21 O7 Dy2 133.7(8) . . ?
C31 O11 Dy3 135.7(8) . . ?
C19 O6 Dy2 135.8(9) . . ?
C26 O9 Dy4 135.5(8) . . ?
C16 O5 Dy1 139.9(8) . . ?
Dy2 O3 Dy4 100.3(2) 2_665 . ?
Dy2 O3 Dy3 104.5(3) 2_665 . ?
Dy4 O3 Dy3 101.5(3) . . ?
C12 O3 Dy2 110.8(6) . 2_665 ?
C12 O3 Dy4 117.8(6) . . ?
C12 O3 Dy3 119.5(6) . . ?
C11 O2 Dy3 122.4(7) . . ?
C11 O2 C8 106.0(9) . . ?
C8 O2 Dy3 127.6(7) . . ?
Dy1 O1 Dy3 102.5(3) . . ?
C6 O1 Dy1 131.3(7) . . ?
C6 O1 Dy3 125.4(7) . . ?
Dy3 O10 Dy1 91.1(2) . . ?
C29 O10 Dy1 138.3(7) . . ?
C29 O10 Dy3 130.2(7) . . ?
N2 N3 Dy3 122.9(9) . . ?
C7 N3 Dy3 126.0(8) . . ?
C7 N3 N2 110.9(11) . . ?
C10 C9 H9 126.1 . . ?
C8 C9 H9 126.1 . . ?
C8 C9 C10 107.7(11) . . ?
C5 N1 Dy1 115.4(7) . . ?
C1 N1 Dy1 126.6(8) . . ?
C1 N1 C5 118.0(10) . . ?
O8 C24 C23 116.2(11) . . ?
O8 C24 C25 123.7(12) . . ?
C25 C24 C23 120.0(12) . . ?
O11 C31 C30 125.8(11) . . ?
O11 C31 C32 116.7(12) . . ?
C30 C31 C32 117.5(11) . . ?
N3 N2 C6 105.5(10) . . ?
O12 C34 H34A 108.9 . . ?
O12 C34 H34B 108.9 . . ?
O12 C34 C33 113.4(11) . . ?
H34A C34 H34B 107.7 . . ?
C33 C34 H34A 108.9 . . ?
C33 C34 H34B 108.9 . . ?
O1 C6 N2 127.0(11) . . ?
O1 C6 C5 115.7(10) . . ?
N2 C6 C5 117.2(11) . . ?
O5 C16 C15 121.8(11) . . ?
O5 C16 C17 119.0(11) . . ?
C15 C16 C17 119.2(10) . . ?
N3 C7 H7 121.7 . . ?
N3 C7 C8 116.6(12) . . ?
C8 C7 H7 121.7 . . ?
N1 C5 C6 115.6(10) . . ?
N1 C5 C4 121.6(11) . . ?
C4 C5 C6 122.8(12) . . ?
O2 C11 C12 114.2(10) . . ?
C10 C11 O2 109.0(10) . . ?
C10 C11 C12 136.8(11) . . ?
O13 C36 H36A 109.3 . . ?
O13 C36 H36B 109.3 . . ?
O13 C36 C35 111.8(10) . . ?
H36A C36 H36B 107.9 . . ?
C35 C36 H36A 109.3 . . ?
C35 C36 H36B 109.3 . . ?
O10 C29 C30 124.1(11) . . ?
O10 C29 C28 117.8(10) . . ?
C30 C29 C28 118.1(11) . . ?
O9 C26 C27 115.4(12) . . ?
O9 C26 C25 123.5(12) . . ?
C25 C26 C27 121.1(13) . . ?
C31 C30 C29 124.6(11) . . ?
C31 C30 H30 117.7 . . ?
C29 C30 H30 117.7 . . ?
C2 C3 H3 119.8 . . ?
C2 C3 C4 120.4(13) . . ?
C4 C3 H3 119.8 . . ?
O4 C14 C15 121.7(12) . . ?
O4 C14 C13 118.3(11) . . ?
C15 C14 C13 119.8(11) . . ?
O3 C12 H12A 109.2 . . ?
O3 C12 H12B 109.2 . . ?
C11 C12 O3 112.2(9) . . ?
C11 C12 H12A 109.2 . . ?
C11 C12 H12B 109.2 . . ?
H12A C12 H12B 107.9 . . ?
C36 C35 H35A 109.5 . . ?
C36 C35 H35B 109.5 . . ?
C36 C35 H35C 109.5 . . ?
H35A C35 H35B 109.5 . . ?
H35A C35 H35C 109.5 . . ?
H35B C35 H35C 109.5 . . ?
N1 C1 H1 118.3 . . ?
N1 C1 C2 123.4(12) . . ?
C2 C1 H1 118.3 . . ?
C9 C10 H10 126.5 . . ?
C11 C10 C9 107.1(11) . . ?
C11 C10 H10 126.5 . . ?
C24 C23 H23A 109.5 . . ?
C24 C23 H23B 109.5 . . ?
C24 C23 H23C 109.5 . . ?
H23A C23 H23B 109.5 . . ?
H23A C23 H23C 109.5 . . ?
H23B C23 H23C 109.5 . . ?
C29 C28 H28A 109.5 . . ?
C29 C28 H28B 109.5 . . ?
C29 C28 H28C 109.5 . . ?
H28A C28 H28B 109.5 . . ?
H28A C28 H28C 109.5 . . ?
H28B C28 H28C 109.5 . . ?
C3 C2 C1 117.4(13) . . ?
C3 C2 H2 121.3 . . ?
C1 C2 H2 121.3 . . ?
C31 C32 H32A 109.5 . . ?
C31 C32 H32B 109.5 . . ?
C31 C32 H32C 109.5 . . ?
H32A C32 H32B 109.5 . . ?
H32A C32 H32C 109.5 . . ?
H32B C32 H32C 109.5 . . ?
C5 C4 H4 120.4 . . ?
C3 C4 C5 119.2(12) . . ?
C3 C4 H4 120.4 . . ?
C16 C15 H15A 117.1 . . ?
C14 C15 C16 125.8(11) . . ?
C14 C15 H15A 117.1 . . ?
O6 C19 C20 124.3(12) . . ?
O6 C19 C18 117.0(12) . . ?
C20 C19 C18 118.7(12) . . ?
C16 C17 H17A 109.5 . . ?
C16 C17 H17B 109.5 . . ?
C16 C17 H17C 109.5 . . ?
H17A C17 H17B 109.5 . . ?
H17A C17 H17C 109.5 . . ?
H17B C17 H17C 109.5 . . ?
C26 C27 H27A 109.5 . . ?
C26 C27 H27B 109.5 . . ?
C26 C27 H27C 109.5 . . ?
H27A C27 H27B 109.5 . . ?
H27A C27 H27C 109.5 . . ?
H27B C27 H27C 109.5 . . ?
O2 C8 C7 110.1(11) . . ?
C9 C8 O2 110.2(10) . . ?
C9 C8 C7 139.7(12) . . ?
C19 C20 H20 118.1 . . ?
C19 C20 C21 123.8(12) . . ?
C21 C20 H20 118.1 . . ?
C14 C13 H13A 109.5 . . ?
C14 C13 H13B 109.5 . . ?
C14 C13 H13C 109.5 . . ?
H13A C13 H13B 109.5 . . ?
H13A C13 H13C 109.5 . . ?
H13B C13 H13C 109.5 . . ?
O7 C21 C20 126.0(12) . . ?
O7 C21 C22 116.4(13) . . ?
C20 C21 C22 117.6(13) . . ?
C34 C33 H33A 109.5 . . ?
C34 C33 H33B 109.5 . . ?
C34 C33 H33C 109.5 . . ?
H33A C33 H33B 109.5 . . ?
H33A C33 H33C 109.5 . . ?
H33B C33 H33C 109.5 . . ?
C24 C25 H25 116.6 . . ?
C26 C25 C24 126.8(13) . . ?
C26 C25 H25 116.6 . . ?
C21 C22 H22A 109.5 . . ?
C21 C22 H22B 109.5 . . ?
C21 C22 H22C 109.5 . . ?
H22A C22 H22B 109.5 . . ?
H22A C22 H22C 109.5 . . ?
H22B C22 H22C 109.5 . . ?
C19 C18 H18A 109.5 . . ?
C19 C18 H18B 109.5 . . ?
C19 C18 H18C 109.5 . . ?
H18A C18 H18B 109.5 . . ?
H18A C18 H18C 109.5 . . ?
H18B C18 H18C 109.5 . . ?

loop_
_geom_bond_atom_site_label_1
_geom_bond_atom_site_label_2
_geom_bond_distance
_geom_bond_site_symmetry_2
_geom_bond_publ_flag
Dy2 Dy1 3.6024(8) . ?
Dy2 Dy4 3.7900(8) . ?
Dy2 Dy4 3.7022(9) 2_665 ?
Dy2 Dy3 3.6840(8) . ?
Dy2 O14 2.212(7) . ?
Dy2 O15 2.374(8) . ?
Dy2 O16 2.349(7) 2_665 ?
Dy2 O12 2.276(7) . ?
Dy2 O7 2.332(8) . ?
Dy2 O6 2.303(8) . ?
Dy2 O3 2.407(7) 2_665 ?
Dy1 Dy4 3.5979(8) 2_665 ?
Dy1 Dy3 3.6841(8) . ?
Dy1 O14 2.357(6) . ?
Dy1 O13 2.281(8) . ?
Dy1 O12 2.284(7) . ?
Dy1 O4 2.341(7) . ?
Dy1 O5 2.313(7) . ?
Dy1 O1 2.326(8) . ?
Dy1 O10 2.697(7) . ?
Dy1 N1 2.707(9) . ?
Dy4 Dy3 3.7297(8) 2_665 ?
Dy4 Dy3 3.9358(8) . ?
Dy4 O14 2.198(7) 2_665 ?
Dy4 O15 2.394(7) . ?
Dy4 O16 2.379(8) 2_665 ?
Dy4 O13 2.268(7) 2_665 ?
Dy4 O8 2.316(8) . ?
Dy4 O9 2.308(8) . ?
Dy4 O3 2.416(7) . ?
Dy3 O14 2.235(7) . ?
Dy3 O15 2.353(8) . ?
Dy3 O16 2.375(8) . ?
Dy3 O11 2.292(7) . ?
Dy3 O3 2.662(7) . ?
Dy3 O2 2.694(7) . ?
Dy3 O1 2.396(7) . ?
Dy3 O10 2.458(7) . ?
Dy3 N3 2.722(11) . ?
O15 H15 0.82(2) . ?
O16 H16 0.81(2) . ?
O13 C36 1.398(12) . ?
O8 C24 1.264(14) . ?
O12 C34 1.410(12) . ?
O4 C14 1.286(13) . ?
O7 C21 1.253(15) . ?
O11 C31 1.271(13) . ?
O6 C19 1.240(14) . ?
O9 C26 1.270(14) . ?
O5 C16 1.267(12) . ?
O3 C12 1.445(13) . ?
O2 C11 1.371(12) . ?
O2 C8 1.387(13) . ?
O1 C6 1.308(13) . ?
O10 C29 1.282(13) . ?
N3 N2 1.340(13) . ?
N3 C7 1.331(15) . ?
C9 H9 0.9500 . ?
C9 C10 1.406(15) . ?
C9 C8 1.310(16) . ?
N1 C5 1.347(14) . ?
N1 C1 1.329(14) . ?
C24 C23 1.502(16) . ?
C24 C25 1.391(17) . ?
C31 C30 1.396(16) . ?
C31 C32 1.492(15) . ?
N2 C6 1.344(15) . ?
C34 H34A 0.9900 . ?
C34 H34B 0.9900 . ?
C34 C33 1.476(17) . ?
C6 C5 1.459(15) . ?
C16 C15 1.431(16) . ?
C16 C17 1.489(16) . ?
C7 H7 0.9500 . ?
C7 C8 1.442(16) . ?
C5 C4 1.373(16) . ?
C11 C12 1.442(16) . ?
C11 C10 1.352(16) . ?
C36 H36A 0.9900 . ?
C36 H36B 0.9900 . ?
C36 C35 1.499(15) . ?
C29 C30 1.411(15) . ?
C29 C28 1.504(16) . ?
C26 C27 1.475(17) . ?
C26 C25 1.376(17) . ?
C30 H30 0.9500 . ?
C3 H3 0.9500 . ?
C3 C2 1.354(18) . ?
C3 C4 1.373(17) . ?
C14 C15 1.421(16) . ?
C14 C13 1.483(17) . ?
C12 H12A 0.9900 . ?
C12 H12B 0.9900 . ?
C35 H35A 0.9800 . ?
C35 H35B 0.9800 . ?
C35 H35C 0.9800 . ?
C1 H1 0.9500 . ?
C1 C2 1.390(16) . ?
C10 H10 0.9500 . ?
C23 H23A 0.9800 . ?
C23 H23B 0.9800 . ?
C23 H23C 0.9800 . ?
C28 H28A 0.9800 . ?
C28 H28B 0.9800 . ?
C28 H28C 0.9800 . ?
C2 H2 0.9500 . ?
C32 H32A 0.9800 . ?
C32 H32B 0.9800 . ?
C32 H32C 0.9800 . ?
C4 H4 0.9500 . ?
C15 H15A 0.9500 . ?
C19 C20 1.400(18) . ?
C19 C18 1.519(17) . ?
C17 H17A 0.9800 . ?
C17 H17B 0.9800 . ?
C17 H17C 0.9800 . ?
C27 H27A 0.9800 . ?
C27 H27B 0.9800 . ?
C27 H27C 0.9800 . ?
C20 H20 0.9500 . ?
C20 C21 1.402(18) . ?
C13 H13A 0.9800 . ?
C13 H13B 0.9800 . ?
C13 H13C 0.9800 . ?
C21 C22 1.515(16) . ?
C33 H33A 0.9800 . ?
C33 H33B 0.9800 . ?
C33 H33C 0.9800 . ?
C25 H25 0.9500 . ?
C22 H22A 0.9800 . ?
C22 H22B 0.9800 . ?
C22 H22C 0.9800 . ?
C18 H18A 0.9800 . ?
C18 H18B 0.9800 . ?
C18 H18C 0.9800 . ?

loop_
_geom_torsion_atom_site_label_1
_geom_torsion_atom_site_label_2
_geom_torsion_atom_site_label_3
_geom_torsion_atom_site_label_4
_geom_torsion
_geom_torsion_site_symmetry_1
_geom_torsion_site_symmetry_2
_geom_torsion_site_symmetry_3
_geom_torsion_site_symmetry_4
_geom_torsion_publ_flag
Dy2 O12 C34 C33 -118.3(10) . . . . ?
Dy2 O7 C21 C20 9(2) . . . . ?
Dy2 O7 C21 C22 -169.3(9) . . . . ?
Dy2 O6 C19 C20 19(2) . . . . ?
Dy2 O6 C19 C18 -162.7(10) . . . . ?
Dy2 O3 C12 C11 158.4(8) 2_665 . . . ?
Dy1 O13 C36 C35 -95.8(10) . . . . ?
Dy1 O12 C34 C33 86.1(11) . . . . ?
Dy1 O4 C14 C15 2.5(19) . . . . ?
Dy1 O4 C14 C13 176.7(8) . . . . ?
Dy1 O5 C16 C15 1.2(18) . . . . ?
Dy1 O5 C16 C17 -178.4(8) . . . . ?
Dy1 O1 C6 N2 -179.5(8) . . . . ?
Dy1 O1 C6 C5 -1.8(15) . . . . ?
Dy1 O10 C29 C30 167.7(7) . . . . ?
Dy1 O10 C29 C28 -10.8(15) . . . . ?
Dy1 N1 C5 C6 -4.7(12) . . . . ?
Dy1 N1 C5 C4 178.7(9) . . . . ?
Dy1 N1 C1 C2 -177.8(9) . . . . ?
Dy4 O13 C36 C35 88.2(11) 2_665 . . . ?
Dy4 O8 C24 C23 165.6(8) . . . . ?
Dy4 O8 C24 C25 -12.5(18) . . . . ?
Dy4 O9 C26 C27 -179.8(8) . . . . ?
Dy4 O9 C26 C25 0.0(19) . . . . ?
Dy4 O3 C12 C11 -87.1(10) . . . . ?
Dy3 O11 C31 C30 14.1(17) . . . . ?
Dy3 O11 C31 C32 -168.3(8) . . . . ?
Dy3 O3 C12 C11 36.8(12) . . . . ?
Dy3 O2 C11 C12 -22.4(13) . . . . ?
Dy3 O2 C11 C10 159.2(8) . . . . ?
Dy3 O2 C8 C9 -156.5(8) . . . . ?
Dy3 O2 C8 C7 21.8(14) . . . . ?
Dy3 O1 C6 N2 12.2(16) . . . . ?
Dy3 O1 C6 C5 -170.1(7) . . . . ?
Dy3 O10 C29 C30 -22.6(15) . . . . ?
Dy3 O10 C29 C28 158.9(7) . . . . ?
Dy3 N3 N2 C6 -2.3(12) . . . . ?
Dy3 N3 C7 C8 -10.4(16) . . . . ?
O8 C24 C25 C26 -2(2) . . . . ?
O4 C14 C15 C16 -4.0(19) . . . . ?
O11 C31 C30 C29 7.1(18) . . . . ?
O6 C19 C20 C21 -7(2) . . . . ?
O9 C26 C25 C24 8(2) . . . . ?
O5 C16 C15 C14 2.4(19) . . . . ?
O2 C11 C12 O3 -9.0(14) . . . . ?
O2 C11 C10 C9 -1.2(13) . . . . ?
O1 C6 C5 N1 4.4(15) . . . . ?
O1 C6 C5 C4 -179.0(11) . . . . ?
O10 C29 C30 C31 -1.1(17) . . . . ?
N3 N2 C6 O1 -5.5(16) . . . . ?
N3 N2 C6 C5 176.8(9) . . . . ?
N3 C7 C8 O2 -6.3(16) . . . . ?
N3 C7 C8 C9 171.2(15) . . . . ?
N1 C5 C4 C3 -0.7(18) . . . . ?
N1 C1 C2 C3 -0.4(19) . . . . ?
N2 N3 C7 C8 174.7(10) . . . . ?
N2 C6 C5 N1 -177.7(10) . . . . ?
N2 C6 C5 C4 -1.1(17) . . . . ?
C6 C5 C4 C3 -177.1(11) . . . . ?
C7 N3 N2 C6 172.8(10) . . . . ?
C5 N1 C1 C2 -0.3(17) . . . . ?
C11 O2 C8 C9 1.0(13) . . . . ?
C11 O2 C8 C7 179.3(10) . . . . ?
C12 C11 C10 C9 -179.1(14) . . . . ?
C1 N1 C5 C6 177.5(10) . . . . ?
C1 N1 C5 C4 0.9(17) . . . . ?
C10 C9 C8 O2 -1.7(14) . . . . ?
C10 C9 C8 C7 -179.3(16) . . . . ?
C10 C11 C12 O3 168.9(13) . . . . ?
C23 C24 C25 C26 179.8(13) . . . . ?
C28 C29 C30 C31 177.4(10) . . . . ?
C2 C3 C4 C5 -0.1(19) . . . . ?
C32 C31 C30 C29 -170.5(10) . . . . ?
C4 C3 C2 C1 0.6(19) . . . . ?
C19 C20 C21 O7 -7(2) . . . . ?
C19 C20 C21 C22 171.5(13) . . . . ?
C17 C16 C15 C14 -178.0(12) . . . . ?
C27 C26 C25 C24 -171.8(13) . . . . ?
C8 O2 C11 C12 178.6(10) . . . . ?
C8 O2 C11 C10 0.2(13) . . . . ?
C8 C9 C10 C11 1.8(14) . . . . ?
C13 C14 C15 C16 -178.2(12) . . . . ?
C18 C19 C20 C21 175.2(13) . . . . ?
